data_7244139
loop_
_publ_author_name
'Park, Jiwon'
'Koo, Jin Young'
'Choi, Hee Cheul'

_publ_section_title
;
 The solvent influenced coordination variation of flexible ligands to
 Y(iii) towards MOF structural diversity
;
_journal_issue 4
_journal_name_full CrystEngComm
_journal_page_first 846
_journal_page_last 853
_journal_paper_doi 10.1039/D1CE01429C
_journal_volume 24
_journal_year 2022
_chemical_formula_sum 'C12 H13 N O7 Y'
_chemical_formula_weight 372.14
_space_group_crystal_system triclinic
_space_group_IT_number 2
_space_group_name_Hall '-P 1'
_space_group_name_H-M_alt 'P -1'
_atom_sites_solution_hydrogens geom
_audit_creation_method SHELXL-2018/3
_audit_update_record
;
2021-12-10 deposited with the CCDC.	2021-12-20 downloaded from the CCDC.
;
_cell_angle_alpha 115.76(3)
_cell_angle_beta 105.96(3)
_cell_angle_gamma 95.18(3)
_cell_formula_units_Z 2
_cell_length_a 7.6350(15)
_cell_length_b 10.112(2)
_cell_length_c 11.216(2)
_cell_measurement_reflns_used 8711
_cell_measurement_temperature 100(2)
_cell_measurement_theta_max 33.749
_cell_measurement_theta_min 0.401
_cell_volume 727.5(4)
_computing_cell_refinement 'HKL3000sm (Otwinowski & Minor, 1997)'
_computing_data_collection 'PAL BL2D-SMDC Program (Shin et. al, 2016)'
_computing_data_reduction 'HKL3000sm (Otwinowski & Minor, 1997)'
_computing_structure_refinement 'SHELXL-2018/3 (Sheldrick, 2018)'
_computing_structure_solution 'SHELXT 2014/5 (Sheldrick, 2014)'
_diffrn_ambient_temperature 100(2)
_diffrn_measured_fraction_theta_full 0.914
_diffrn_measured_fraction_theta_max 0.729
_diffrn_measurement_device_type 'Rayonix MX225HS CCD area detector'
_diffrn_measurement_method 'omega scan'
_diffrn_radiation_type synchrotron
_diffrn_radiation_wavelength 0.700
_diffrn_reflns_av_R_equivalents 0.0206
_diffrn_reflns_av_unetI/netI 0.0329
_diffrn_reflns_Laue_measured_fraction_full 0.914
_diffrn_reflns_Laue_measured_fraction_max 0.729
_diffrn_reflns_limit_h_max 11
_diffrn_reflns_limit_h_min -11
_diffrn_reflns_limit_k_max 14
_diffrn_reflns_limit_k_min -14
_diffrn_reflns_limit_l_max 16
_diffrn_reflns_limit_l_min -16
_diffrn_reflns_number 7014
_diffrn_reflns_point_group_measured_fraction_full 0.914
_diffrn_reflns_point_group_measured_fraction_max 0.729
_diffrn_reflns_theta_full 24.835
_diffrn_reflns_theta_max 33.348
_diffrn_reflns_theta_min 2.817
_diffrn_source 'PLSII 2D bending magnet'
_exptl_absorpt_coefficient_mu 3.924
_exptl_absorpt_correction_T_max 1.000
_exptl_absorpt_correction_T_min 0.945
_exptl_absorpt_correction_type empirical
_exptl_absorpt_process_details 'HKL3000sm Scalepack(Otwinowski et.al,2003)'
_exptl_crystal_colour colorless
_exptl_crystal_density_diffrn 1.699
_exptl_crystal_description 'blunt rod'
_exptl_crystal_F_000 374
_exptl_crystal_size_max 0.048
_exptl_crystal_size_mid 0.005
_exptl_crystal_size_min 0.005
_refine_diff_density_max 1.254
_refine_diff_density_min -2.627
_refine_diff_density_rms 0.169
_refine_ls_extinction_method none
_refine_ls_goodness_of_fit_ref 1.185
_refine_ls_hydrogen_treatment constr
_refine_ls_matrix_type full
_refine_ls_number_parameters 225
_refine_ls_number_reflns 4293
_refine_ls_number_restraints 0
_refine_ls_restrained_S_all 1.185
_refine_ls_R_factor_all 0.0570
_refine_ls_R_factor_gt 0.0558
_refine_ls_shift/su_max 0.002
_refine_ls_shift/su_mean 0.000
_refine_ls_structure_factor_coef Fsqd
_refine_ls_weighting_details 'w=1/[\s^2^(Fo^2^)+(0.1161P)^2^+0.3779P] where P=(Fo^2^+2Fc^2^)/3'
_refine_ls_weighting_scheme calc
_refine_ls_wR_factor_gt 0.1578
_refine_ls_wR_factor_ref 0.1591
_reflns_Friedel_coverage 0.000
_reflns_number_gt 4102
_reflns_number_total 4293
_reflns_threshold_expression 'I > 2\s(I)'
_cod_data_source_file d1ce01429c2.cif
_cod_data_source_block 2
_cod_depositor_comments 'Adding full bibliography for 7244137--7244142.cif.'
_cod_original_cell_volume 727.5(3)
_cod_database_code 7244139
_shelx_shelxl_version_number 2018/3
_shelx_space_group_comment
;
The symmetry employed for this shelxl refinement is uniquely defined
by the following loop, which should always be used as a source of
symmetry information in preference to the above space-group names.
They are only intended as comments.
;
_shelx_estimated_absorpt_t_min 0.834
_shelx_estimated_absorpt_t_max 0.981

loop_
_space_group_symop_operation_xyz
'x, y, z'
'-x, -y, -z'

loop_
_atom_site_label
_atom_site_type_symbol
_atom_site_fract_x
_atom_site_fract_y
_atom_site_fract_z
_atom_site_U_iso_or_equiv
_atom_site_adp_type
_atom_site_occupancy
_atom_site_site_symmetry_order
_atom_site_calc_flag
_atom_site_refinement_flags_posn
_atom_site_refinement_flags_adp
_atom_site_refinement_flags_occupancy
_atom_site_disorder_assembly
_atom_site_disorder_group
O1SA O 0.5251(3) 0.2092(3) 0.9273(3) 0.0260(5) Uani 1 1 d . . . . .
N1SA N 0.3415(6) -0.0276(7) 0.7993(5) 0.0371(11) Uani 0.776(8) 1 d . . P A 1
C1SA C 0.4732(7) 0.0851(6) 0.8242(5) 0.0317(10) Uani 0.776(8) 1 d . . P A 1
H1SA H 0.531551 0.067328 0.755753 0.038 Uiso 0.776(8) 1 calc R U P A 1
C2SA C 0.2890(10) -0.1733(8) 0.6722(8) 0.0542(17) Uani 0.776(8) 1 d . . P A 1
H2SA H 0.153901 -0.198895 0.620391 0.081 Uiso 0.776(8) 1 calc R U P A 1
H2SB H 0.319528 -0.251310 0.698393 0.081 Uiso 0.776(8) 1 calc R U P A 1
H2SC H 0.358365 -0.167774 0.612110 0.081 Uiso 0.776(8) 1 calc R U P A 1
C3SA C 0.2387(11) -0.0052(11) 0.8952(8) 0.0402(14) Uani 0.776(8) 1 d . . P A 1
H3SA H 0.104239 -0.026629 0.843408 0.060 Uiso 0.776(8) 1 calc R U P A 1
H3SB H 0.282215 0.099792 0.971489 0.060 Uiso 0.776(8) 1 calc R U P A 1
H3SC H 0.260192 -0.073688 0.935343 0.060 Uiso 0.776(8) 1 calc R U P A 1
N1SB N 0.303(3) 0.028(3) 0.897(2) 0.035(4) Uani 0.224(8) 1 d . . P A -1
C1SB C 0.395(2) 0.1660(19) 0.9544(15) 0.027(3) Uani 0.224(8) 1 d . . P A -1
H1SB H 0.357824 0.240558 1.023774 0.032 Uiso 0.224(8) 1 calc R U P A -1
C2SB C 0.331(4) -0.106(4) 0.789(3) 0.0542(17) Uani 0.224(8) 1 d . . P A -1
H2SD H 0.237144 -0.136357 0.696967 0.081 Uiso 0.224(8) 1 calc R U P A -1
H2SE H 0.318947 -0.188935 0.812351 0.081 Uiso 0.224(8) 1 calc R U P A -1
H2SF H 0.457245 -0.084004 0.786380 0.081 Uiso 0.224(8) 1 calc R U P A -1
C3SB C 0.141(3) -0.006(3) 0.943(2) 0.042(5) Uani 0.224(8) 1 d . . P A -1
H3SD H 0.027232 -0.065457 0.859143 0.063 Uiso 0.224(8) 1 calc R U P A -1
H3SE H 0.117625 0.088770 1.005519 0.063 Uiso 0.224(8) 1 calc R U P A -1
H3SF H 0.173434 -0.064331 0.992988 0.063 Uiso 0.224(8) 1 calc R U P A -1
Y1 Y 0.73539(3) 0.42710(3) 0.98258(2) 0.01596(11) Uani 1 1 d . . . . .
O1A O 0.8879(3) 0.5428(3) 0.8928(2) 0.0238(5) Uani 1 1 d . . . . .
O2A O 1.1092(3) 0.6270(3) 0.8349(2) 0.0216(4) Uani 1 1 d . . . . .
O3A O 0.4577(3) 0.6852(3) 0.2779(2) 0.0266(5) Uani 1 1 d . . . . .
O4A O 0.5386(3) 0.5019(3) 0.1234(2) 0.0218(4) Uani 1 1 d . . . . .
C1A C 0.9394(4) 0.5950(4) 0.8212(3) 0.0200(5) Uani 1 1 d . . . . .
C2A C 0.7947(4) 0.6182(4) 0.7179(3) 0.0234(6) Uani 1 1 d . . . . .
H2A H 0.681388 0.637500 0.733600 0.028 Uiso 1 1 calc R U . . .
C3A C 0.8214(4) 0.6125(4) 0.6027(3) 0.0216(5) Uani 1 1 d . . . . .
H3A H 0.939157 0.598951 0.592945 0.026 Uiso 1 1 calc R U . . .
C4A C 0.6854(4) 0.6252(4) 0.4920(3) 0.0227(6) Uani 1 1 d . . . . .
H4A H 0.578178 0.659532 0.508104 0.027 Uiso 1 1 calc R U . . .
C5A C 0.7051(4) 0.5902(4) 0.3674(3) 0.0231(6) Uani 1 1 d . . . . .
H5A H 0.815416 0.560912 0.352710 0.028 Uiso 1 1 calc R U . . .
C6A C 0.5601(4) 0.5959(4) 0.2517(3) 0.0201(5) Uani 1 1 d . . . . .
O1B O 0.8544(3) 0.2333(3) 0.8526(2) 0.0235(4) Uani 1 1 d . . . . .
O2B O 1.1184(3) 0.3263(3) 0.8329(2) 0.0231(4) Uani 1 1 d . . . . .
C1B C 0.9694(4) 0.2286(4) 0.7898(3) 0.0208(5) Uani 1 1 d . . . . .
C2B C 0.9191(5) 0.0908(4) 0.6497(3) 0.0276(6) Uani 1 1 d . . . . .
H2B H 0.805367 0.017752 0.615806 0.033 Uiso 1 1 calc R U . . .
C3B C 1.0269(5) 0.0651(4) 0.5694(3) 0.0289(7) Uani 1 1 d . . . . .
H3B H 1.143697 0.135494 0.605156 0.035 Uiso 1 1 calc R U . . .

loop_
_atom_site_aniso_label
_atom_site_aniso_U_11
_atom_site_aniso_U_22
_atom_site_aniso_U_33
_atom_site_aniso_U_23
_atom_site_aniso_U_13
_atom_site_aniso_U_12
O1SA 0.0221(10) 0.0359(14) 0.0211(10) 0.0146(9) 0.0075(8) 0.0070(9)
N1SA 0.0267(18) 0.040(3) 0.040(2) 0.0164(19) 0.0091(16) 0.0086(18)
C1SA 0.0250(19) 0.038(3) 0.029(2) 0.0120(17) 0.0106(16) 0.0128(17)
C2SA 0.044(3) 0.042(3) 0.056(4) 0.011(3) 0.013(3) 0.004(3)
C3SA 0.033(3) 0.053(5) 0.044(3) 0.030(3) 0.017(3) 0.011(3)
N1SB 0.025(8) 0.047(12) 0.040(8) 0.023(8) 0.015(7) 0.006(8)
C1SB 0.023(6) 0.035(8) 0.016(6) 0.006(5) 0.010(5) 0.001(5)
C2SB 0.044(3) 0.042(3) 0.056(4) 0.011(3) 0.013(3) 0.004(3)
C3SB 0.045(10) 0.046(11) 0.041(10) 0.019(8) 0.022(8) 0.020(9)
Y1 0.01559(15) 0.03063(18) 0.00454(15) 0.00855(11) 0.00555(10) 0.01168(11)
O1A 0.0293(11) 0.0374(13) 0.0088(8) 0.0119(8) 0.0098(8) 0.0118(9)
O2A 0.0202(9) 0.0393(13) 0.0113(9) 0.0148(8) 0.0070(7) 0.0146(9)
O3A 0.0271(11) 0.0429(14) 0.0087(9) 0.0102(8) 0.0051(8) 0.0187(10)
O4A 0.0184(9) 0.0422(13) 0.0054(8) 0.0101(8) 0.0054(7) 0.0134(8)
C1A 0.0205(12) 0.0349(16) 0.0064(10) 0.0099(9) 0.0053(9) 0.0129(11)
C2A 0.0211(12) 0.0419(18) 0.0110(11) 0.0142(11) 0.0066(9) 0.0132(12)
C3A 0.0207(12) 0.0373(16) 0.0095(11) 0.0122(10) 0.0058(9) 0.0122(11)
C4A 0.0204(12) 0.0409(17) 0.0094(11) 0.0127(10) 0.0057(9) 0.0139(12)
C5A 0.0206(12) 0.0424(18) 0.0100(11) 0.0138(11) 0.0060(9) 0.0156(12)
C6A 0.0191(11) 0.0350(16) 0.0062(10) 0.0089(10) 0.0049(9) 0.0098(11)
O1B 0.0248(10) 0.0358(13) 0.0124(9) 0.0092(8) 0.0115(8) 0.0154(9)
O2B 0.0237(9) 0.0341(12) 0.0107(9) 0.0069(8) 0.0098(7) 0.0128(9)
C1B 0.0253(12) 0.0268(14) 0.0090(11) 0.0051(9) 0.0082(9) 0.0120(11)
C2B 0.0335(16) 0.0312(17) 0.0149(13) 0.0050(11) 0.0134(11) 0.0102(13)
C3B 0.0347(16) 0.0323(17) 0.0155(13) 0.0045(11) 0.0139(12) 0.0097(13)

loop_
_atom_type_symbol
_atom_type_description
_atom_type_scat_dispersion_real
_atom_type_scat_dispersion_imag
_atom_type_scat_source
C C 0.0033 0.0016 'International Tables Vol C Tables 4.2.6.8 and 6.1.1.4'
H H 0.0000 0.0000 'International Tables Vol C Tables 4.2.6.8 and 6.1.1.4'
N N 0.0064 0.0033 'International Tables Vol C Tables 4.2.6.8 and 6.1.1.4'
O O 0.0110 0.0060 'International Tables Vol C Tables 4.2.6.8 and 6.1.1.4'
Y Y -2.2915 3.4598 'International Tables Vol C Tables 4.2.6.8 and 6.1.1.4'

loop_
_geom_angle_atom_site_label_1
_geom_angle_atom_site_label_2
_geom_angle_atom_site_label_3
_geom_angle
_geom_angle_site_symmetry_1
_geom_angle_site_symmetry_3
_geom_angle_publ_flag
C1SB O1SA C1SA 85.1(8) . . ?
C1SB O1SA Y1 142.5(8) . . ?
C1SA O1SA Y1 130.5(3) . . ?
C2SB N1SA N1SB 100(3) . . ?
C2SB N1SA C1SA 139(2) . . ?
N1SB N1SA C1SA 100.0(13) . . ?
C2SB N1SA C2SA 49(2) . . ?
N1SB N1SA C2SA 138.9(13) . . ?
C1SA N1SA C2SA 121.1(5) . . ?
C2SB N1SA C3SA 85(2) . . ?
N1SB N1SA C3SA 20.6(11) . . ?
C1SA N1SA C3SA 120.3(6) . . ?
C2SA N1SA C3SA 118.5(6) . . ?
C2SB N1SA C1SB 135(2) . . ?
N1SB N1SA C1SB 41.8(13) . . ?
C1SA N1SA C1SB 58.6(5) . . ?
C2SA N1SA C1SB 175.1(7) . . ?
C3SA N1SA C1SB 61.7(6) . . ?
O1SA C1SA N1SA 125.1(5) . . ?
O1SA C1SA C1SB 47.6(6) . . ?
N1SA C1SA C1SB 77.9(6) . . ?
O1SA C1SA N1SB 88.8(8) . . ?
N1SA C1SA N1SB 36.3(8) . . ?
C1SB C1SA N1SB 41.9(9) . . ?
O1SA C1SA C2SB 130.8(9) . . ?
N1SA C1SA C2SB 14.5(8) . . ?
C1SB C1SA C2SB 86.3(10) . . ?
N1SB C1SA C2SB 44.7(11) . . ?
C2SB C2SA N1SA 30.3(18) . . ?
N1SB C3SA C3SB 146(4) . . ?
N1SB C3SA N1SA 45(3) . . ?
C3SB C3SA N1SA 167.0(15) . . ?
N1SB C3SA C2SB 68(3) . . ?
C3SB C3SA C2SB 145(2) . . ?
N1SA C3SA C2SB 28.2(13) . . ?
N1SB C3SA C1SB 28(3) . . ?
C3SB C3SA C1SB 119.0(16) . . ?
N1SA C3SA C1SB 71.3(6) . . ?
C2SB C3SA C1SB 95.6(14) . . ?
C3SA N1SB N1SA 114(4) . . ?
C3SA N1SB C1SB 140(4) . . ?
N1SA N1SB C1SB 102.1(17) . . ?
C3SA N1SB C2SB 92(4) . . ?
N1SA N1SB C2SB 30.3(15) . . ?
C1SB N1SB C2SB 128(2) . . ?
C3SA N1SB C3SB 22(2) . . ?
N1SA N1SB C3SB 136(2) . . ?
C1SB N1SB C3SB 118.8(19) . . ?
C2SB N1SB C3SB 113(2) . . ?
C3SA N1SB C1SA 156(3) . . ?
N1SA N1SB C1SA 43.7(8) . . ?
C1SB N1SB C1SA 58.8(11) . . ?
C2SB N1SB C1SA 70.0(16) . . ?
C3SB N1SB C1SA 169.9(17) . . ?
O1SA C1SB N1SB 125.5(16) . . ?
O1SA C1SB C1SA 47.3(5) . . ?
N1SB C1SB C1SA 79.3(12) . . ?
O1SA C1SB C3SA 137.2(12) . . ?
N1SB C1SB C3SA 11.9(11) . . ?
C1SA C1SB C3SA 90.5(8) . . ?
O1SA C1SB N1SA 90.6(8) . . ?
N1SB C1SB N1SA 36.1(10) . . ?
C1SA C1SB N1SA 43.5(4) . . ?
C3SA C1SB N1SA 47.1(5) . . ?
N1SA C2SB C2SA 101(4) . . ?
N1SA C2SB N1SB 49.8(19) . . ?
C2SA C2SB N1SB 140(3) . . ?
N1SA C2SB C3SA 66(2) . . ?
C2SA C2SB C3SA 135(2) . . ?
N1SB C2SB C3SA 20.7(8) . . ?
N1SA C2SB C1SA 26.4(15) . . ?
C2SA C2SB C1SA 101(2) . . ?
N1SB C2SB C1SA 65.2(16) . . ?
C3SA C2SB C1SA 85.3(15) . . ?
C3SA C3SB N1SB 11.7(13) . . ?
O1A Y1 O1B 79.63(9) . . ?
O1A Y1 O1SA 144.53(9) . . ?
O1B Y1 O1SA 76.64(10) . . ?
O1A Y1 O2B 74.34(9) . 2_767 ?
O1B Y1 O2B 131.92(9) . 2_767 ?
O1SA Y1 O2B 140.67(9) . 2_767 ?
O1A Y1 O2A 123.67(9) . 2_767 ?
O1B Y1 O2A 81.83(8) . 2_767 ?
O1SA Y1 O2A 78.47(9) . 2_767 ?
O2B Y1 O2A 80.11(9) 2_767 2_767 ?
O1A Y1 O4A 133.57(9) . 1_556 ?
O1B Y1 O4A 146.57(9) . 1_556 ?
O1SA Y1 O4A 72.02(9) . 1_556 ?
O2B Y1 O4A 72.26(9) 2_767 1_556 ?
O2A Y1 O4A 80.81(7) 2_767 1_556 ?
O1A Y1 O4A 85.19(8) . 2_666 ?
O1B Y1 O4A 123.34(8) . 2_666 ?
O1SA Y1 O4A 86.22(9) . 2_666 ?
O2B Y1 O4A 94.11(9) 2_767 2_666 ?
O2A Y1 O4A 146.64(7) 2_767 2_666 ?
O4A Y1 O4A 66.25(8) 1_556 2_666 ?
O1A Y1 O3A 72.98(9) . 2_666 ?
O1B Y1 O3A 71.05(8) . 2_666 ?
O1SA Y1 O3A 74.56(10) . 2_666 ?
O2B Y1 O3A 134.32(9) 2_767 2_666 ?
O2A Y1 O3A 145.29(9) 2_767 2_666 ?
O4A Y1 O3A 110.48(8) 1_556 2_666 ?
O4A Y1 O3A 52.32(8) 2_666 2_666 ?
O1A Y1 O1A 73.91(9) . 2_767 ?
O1B Y1 O1A 65.44(9) . 2_767 ?
O1SA Y1 O1A 117.94(9) . 2_767 ?
O2B Y1 O1A 68.80(9) 2_767 2_767 ?
O2A Y1 O1A 50.05(8) 2_767 2_767 ?
O4A Y1 O1A 120.64(7) 1_556 2_767 ?
O4A Y1 O1A 155.76(8) 2_666 2_767 ?
O3A Y1 O1A 128.83(8) 2_666 2_767 ?
O1A Y1 C6A 76.98(9) . 2_666 ?
O1B Y1 C6A 96.74(9) . 2_666 ?
O1SA Y1 C6A 80.02(10) . 2_666 ?
O2B Y1 C6A 115.29(9) 2_767 2_666 ?
O2A Y1 C6A 158.19(9) 2_767 2_666 ?
O4A Y1 C6A 89.14(8) 1_556 2_666 ?
O4A Y1 C6A 26.65(8) 2_666 2_666 ?
O3A Y1 C6A 25.69(8) 2_666 2_666 ?
O1A Y1 C6A 148.07(8) 2_767 2_666 ?
O1A Y1 C1A 99.15(9) . 2_767 ?
O1B Y1 C1A 71.76(9) . 2_767 ?
O1SA Y1 C1A 98.02(10) . 2_767 ?
O2B Y1 C1A 73.40(9) 2_767 2_767 ?
O2A Y1 C1A 24.72(8) 2_767 2_767 ?
O4A Y1 C1A 101.15(8) 1_556 2_767 ?
O4A Y1 C1A 164.89(8) 2_666 2_767 ?
O3A Y1 C1A 142.79(8) 2_666 2_767 ?
O1A Y1 C1A 25.33(8) 2_767 2_767 ?
C6A Y1 C1A 168.43(9) 2_666 2_767 ?
O1A Y1 Y1 41.07(6) . 2_767 ?
O1B Y1 Y1 67.31(7) . 2_767 ?
O1SA Y1 Y1 141.26(7) . 2_767 ?
O2B Y1 Y1 66.45(7) 2_767 2_767 ?
O2A Y1 Y1 82.75(6) 2_767 2_767 ?
O4A Y1 Y1 137.52(6) 1_556 2_767 ?
O4A Y1 Y1 125.18(6) 2_666 2_767 ?
O3A Y1 Y1 105.28(7) 2_666 2_767 ?
O1A Y1 Y1 32.84(5) 2_767 2_767 ?
C6A Y1 Y1 116.95(7) 2_666 2_767 ?
C1A Y1 Y1 58.11(7) 2_767 2_767 ?
C1A O1A Y1 167.7(2) . . ?
C1A O1A Y1 85.21(17) . 2_767 ?
Y1 O1A Y1 106.09(9) . 2_767 ?
C1A O2A Y1 103.03(18) . 2_767 ?
C6A O3A Y1 91.69(17) . 2_666 ?
C6A O4A Y1 136.9(2) . 1_554 ?
C6A O4A Y1 95.11(18) . 2_666 ?
Y1 O4A Y1 113.75(8) 1_554 2_666 ?
O2A C1A O1A 121.7(3) . . ?
O2A C1A C2A 119.7(3) . . ?
O1A C1A C2A 118.7(3) . . ?
O2A C1A Y1 52.25(14) . 2_767 ?
O1A C1A Y1 69.46(16) . 2_767 ?
C2A C1A Y1 171.8(2) . 2_767 ?
C3A C2A C1A 121.0(3) . . ?
C2A C3A C4A 125.3(3) . . ?
C5A C4A C3A 122.4(3) . . ?
C4A C5A C6A 122.0(3) . . ?
O3A C6A O4A 120.8(3) . . ?
O3A C6A C5A 120.9(3) . . ?
O4A C6A C5A 118.3(3) . . ?
O3A C6A Y1 62.62(15) . 2_666 ?
O4A C6A Y1 58.25(14) . 2_666 ?
C5A C6A Y1 173.8(2) . 2_666 ?
C1B O1B Y1 132.6(2) . . ?
C1B O2B Y1 137.43(19) . 2_767 ?
O2B C1B O1B 126.9(3) . . ?
O2B C1B C2B 118.2(3) . . ?
O1B C1B C2B 114.9(3) . . ?
C3B C2B C1B 123.1(3) . . ?
C2B C3B C3B 122.8(5) . 2_756 ?

loop_
_geom_bond_atom_site_label_1
_geom_bond_atom_site_label_2
_geom_bond_distance
_geom_bond_site_symmetry_2
_geom_bond_publ_flag
O1SA C1SB 1.216(15) . ?
O1SA C1SA 1.211(6) . ?
O1SA Y1 2.333(3) . ?
N1SA C2SB 0.75(3) . ?
N1SA N1SB 1.13(2) . ?
N1SA C1SA 1.323(8) . ?
N1SA C2SA 1.455(9) . ?
N1SA C3SA 1.452(9) . ?
N1SA C1SB 1.879(16) . ?
C1SA C1SB 1.641(15) . ?
C1SA N1SB 1.88(2) . ?
C1SA C2SB 1.95(3) . ?
C2SA C2SB 1.12(3) . ?
C3SA N1SB 0.559(17) . ?
C3SA C3SB 1.03(2) . ?
C3SA C2SB 1.58(3) . ?
C3SA C1SB 1.746(19) . ?
N1SB C1SB 1.28(3) . ?
N1SB C2SB 1.46(4) . ?
N1SB C3SB 1.53(3) . ?
Y1 O1A 2.272(2) . ?
Y1 O1B 2.314(2) . ?
Y1 O2B 2.343(3) 2_767 ?
Y1 O2A 2.378(2) 2_767 ?
Y1 O4A 2.407(2) 1_556 ?
Y1 O4A 2.439(2) 2_666 ?
Y1 O3A 2.538(2) 2_666 ?
Y1 O1A 2.753(3) 2_767 ?
Y1 C6A 2.857(3) 2_666 ?
Y1 C1A 2.930(3) 2_767 ?
Y1 Y1 4.0258(12) 2_767 ?
O1A C1A 1.258(4) . ?
O2A C1A 1.258(4) . ?
O3A C6A 1.239(4) . ?
O4A C6A 1.287(3) . ?
C1A C2A 1.482(4) . ?
C2A C3A 1.340(4) . ?
C3A C4A 1.445(4) . ?
C4A C5A 1.340(4) . ?
C5A C6A 1.483(4) . ?
O1B C1B 1.261(4) . ?
O2B C1B 1.258(4) . ?
C1B C2B 1.492(4) . ?
C2B C3B 1.342(5) . ?
C3B C3B 1.448(6) 2_756 ?

loop_
_geom_torsion_atom_site_label_1
_geom_torsion_atom_site_label_2
_geom_torsion_atom_site_label_3
_geom_torsion_atom_site_label_4
_geom_torsion
_geom_torsion_site_symmetry_1
_geom_torsion_site_symmetry_2
_geom_torsion_site_symmetry_3
_geom_torsion_site_symmetry_4
_geom_torsion_publ_flag
C1SB O1SA C1SA N1SA -7.9(10) . . . . ?
Y1 O1SA C1SA N1SA -174.5(4) . . . . ?
Y1 O1SA C1SA C1SB -166.6(9) . . . . ?
C1SB O1SA C1SA N1SB -8.0(11) . . . . ?
Y1 O1SA C1SA N1SB -174.6(7) . . . . ?
C1SB O1SA C1SA C2SB -24.9(15) . . . . ?
Y1 O1SA C1SA C2SB 168.5(12) . . . . ?
C2SB N1SA C1SA O1SA -118(4) . . . . ?
N1SB N1SA C1SA O1SA -0.2(13) . . . . ?
C2SA N1SA C1SA O1SA -179.7(5) . . . . ?
C3SA N1SA C1SA O1SA 3.8(8) . . . . ?
C1SB N1SA C1SA O1SA 6.0(7) . . . . ?
C2SB N1SA C1SA C1SB -124(4) . . . . ?
N1SB N1SA C1SA C1SB -6.1(13) . . . . ?
C2SA N1SA C1SA C1SB 174.3(8) . . . . ?
C3SA N1SA C1SA C1SB -2.2(8) . . . . ?
C2SB N1SA C1SA N1SB -118(4) . . . . ?
C2SA N1SA C1SA N1SB -179.5(14) . . . . ?
C3SA N1SA C1SA N1SB 3.9(13) . . . . ?
C1SB N1SA C1SA N1SB 6.1(13) . . . . ?
N1SB N1SA C1SA C2SB 118(4) . . . . ?
C2SA N1SA C1SA C2SB -61(4) . . . . ?
C3SA N1SA C1SA C2SB 122(4) . . . . ?
C1SB N1SA C1SA C2SB 124(4) . . . . ?
N1SB N1SA C2SA C2SB -49(3) . . . . ?
C1SA N1SA C2SA C2SB 130(3) . . . . ?
C3SA N1SA C2SA C2SB -53(3) . . . . ?
C2SB N1SA C3SA N1SB 135(4) . . . . ?
C1SA N1SA C3SA N1SB -11(4) . . . . ?
C2SA N1SA C3SA N1SB 172(4) . . . . ?
C1SB N1SA C3SA N1SB -13(4) . . . . ?
C2SB N1SA C3SA C3SB -68(7) . . . . ?
N1SB N1SA C3SA C3SB 157(9) . . . . ?
C1SA N1SA C3SA C3SB 146(7) . . . . ?
C2SA N1SA C3SA C3SB -31(7) . . . . ?
C1SB N1SA C3SA C3SB 144(7) . . . . ?
N1SB N1SA C3SA C2SB -135(4) . . . . ?
C1SA N1SA C3SA C2SB -146(2) . . . . ?
C2SA N1SA C3SA C2SB 37(2) . . . . ?
C1SB N1SA C3SA C2SB -148(2) . . . . ?
C2SB N1SA C3SA C1SB 148(2) . . . . ?
N1SB N1SA C3SA C1SB 13(4) . . . . ?
C1SA N1SA C3SA C1SB 2.1(7) . . . . ?
C2SA N1SA C3SA C1SB -174.5(8) . . . . ?
C3SB C3SA N1SB N1SA -171(3) . . . . ?
C2SB C3SA N1SB N1SA 21(2) . . . . ?
C1SB C3SA N1SB N1SA -153(7) . . . . ?
C3SB C3SA N1SB C1SB -18(9) . . . . ?
N1SA C3SA N1SB C1SB 153(7) . . . . ?
C2SB C3SA N1SB C1SB 174(5) . . . . ?
C3SB C3SA N1SB C2SB 168(4) . . . . ?
N1SA C3SA N1SB C2SB -21(2) . . . . ?
C1SB C3SA N1SB C2SB -174(5) . . . . ?
N1SA C3SA N1SB C3SB 171(3) . . . . ?
C2SB C3SA N1SB C3SB -168(4) . . . . ?
C1SB C3SA N1SB C3SB 18(9) . . . . ?
C3SB C3SA N1SB C1SA -154(5) . . . . ?
N1SA C3SA N1SB C1SA 17(6) . . . . ?
C2SB C3SA N1SB C1SA 38(8) . . . . ?
C1SB C3SA N1SB C1SA -136(12) . . . . ?
C2SB N1SA N1SB C3SA -46(4) . . . . ?
C1SA N1SA N1SB C3SA 170(3) . . . . ?
C2SA N1SA N1SB C3SA -10(5) . . . . ?
C1SB N1SA N1SB C3SA 162(5) . . . . ?
C2SB N1SA N1SB C1SB 152(2) . . . . ?
C1SA N1SA N1SB C1SB 7.9(16) . . . . ?
C2SA N1SA N1SB C1SB -172.7(11) . . . . ?
C3SA N1SA N1SB C1SB -162(5) . . . . ?
C1SA N1SA N1SB C2SB -144(2) . . . . ?
C2SA N1SA N1SB C2SB 35(2) . . . . ?
C3SA N1SA N1SB C2SB 46(4) . . . . ?
C1SB N1SA N1SB C2SB -152(2) . . . . ?
C2SB N1SA N1SB C3SB -50(4) . . . . ?
C1SA N1SA N1SB C3SB 165(3) . . . . ?
C2SA N1SA N1SB C3SB -15(4) . . . . ?
C3SA N1SA N1SB C3SB -4.9(18) . . . . ?
C1SB N1SA N1SB C3SB 158(4) . . . . ?
C2SB N1SA N1SB C1SA 144(2) . . . . ?
C2SA N1SA N1SB C1SA 179.4(18) . . . . ?
C3SA N1SA N1SB C1SA -170(3) . . . . ?
C1SB N1SA N1SB C1SA -7.9(16) . . . . ?
O1SA C1SA N1SB C3SA 157(9) . . . . ?
N1SA C1SA N1SB C3SA -23(8) . . . . ?
C1SB C1SA N1SB C3SA 148(10) . . . . ?
C2SB C1SA N1SB C3SA -41(9) . . . . ?
O1SA C1SA N1SB N1SA 179.9(11) . . . . ?
C1SB C1SA N1SB N1SA 171.0(19) . . . . ?
C2SB C1SA N1SB N1SA -18.3(13) . . . . ?
O1SA C1SA N1SB C1SB 8.9(11) . . . . ?
N1SA C1SA N1SB C1SB -171.0(19) . . . . ?
C2SB C1SA N1SB C1SB 171(2) . . . . ?
O1SA C1SA N1SB C2SB -161.8(14) . . . . ?
N1SA C1SA N1SB C2SB 18.3(13) . . . . ?
C1SB C1SA N1SB C2SB -171(2) . . . . ?
O1SA C1SA N1SB C3SB 88(10) . . . . ?
N1SA C1SA N1SB C3SB -92(10) . . . . ?
C1SB C1SA N1SB C3SB 79(11) . . . . ?
C2SB C1SA N1SB C3SB -110(11) . . . . ?
C1SA O1SA C1SB N1SB 14.6(18) . . . . ?
Y1 O1SA C1SB N1SB 177.8(12) . . . . ?
Y1 O1SA C1SB C1SA 163.2(10) . . . . ?
C1SA O1SA C1SB C3SA 12.1(16) . . . . ?
Y1 O1SA C1SB C3SA 175.3(7) . . . . ?
C1SA O1SA C1SB N1SA 4.5(5) . . . . ?
Y1 O1SA C1SB N1SA 167.8(6) . . . . ?
C3SA N1SB C1SB O1SA -172(4) . . . . ?
N1SA N1SB C1SB O1SA -17(3) . . . . ?
C2SB N1SB C1SB O1SA 0(4) . . . . ?
C3SB N1SB C1SB O1SA -179.5(16) . . . . ?
C1SA N1SB C1SB O1SA -10.9(14) . . . . ?
C3SA N1SB C1SB C1SA -161(5) . . . . ?
N1SA N1SB C1SB C1SA -6.4(13) . . . . ?
C2SB N1SB C1SB C1SA 11(2) . . . . ?
C3SB N1SB C1SB C1SA -168.7(18) . . . . ?
N1SA N1SB C1SB C3SA 155(6) . . . . ?
C2SB N1SB C1SB C3SA 172(7) . . . . ?
C3SB N1SB C1SB C3SA -8(4) . . . . ?
C1SA N1SB C1SB C3SA 161(5) . . . . ?
C3SA N1SB C1SB N1SA -155(6) . . . . ?
C2SB N1SB C1SB N1SA 17.5(18) . . . . ?
C3SB N1SB C1SB N1SA -162(3) . . . . ?
C1SA N1SB C1SB N1SA 6.4(13) . . . . ?
N1SA C1SA C1SB O1SA 173.4(8) . . . . ?
N1SB C1SA C1SB O1SA 168.0(15) . . . . ?
C2SB C1SA C1SB O1SA 161.4(11) . . . . ?
O1SA C1SA C1SB N1SB -168.0(15) . . . . ?
N1SA C1SA C1SB N1SB 5.4(11) . . . . ?
C2SB C1SA C1SB N1SB -6.6(14) . . . . ?
O1SA C1SA C1SB C3SA -171.8(11) . . . . ?
N1SA C1SA C1SB C3SA 1.6(6) . . . . ?
N1SB C1SA C1SB C3SA -3.9(11) . . . . ?
C2SB C1SA C1SB C3SA -10.4(10) . . . . ?
O1SA C1SA C1SB N1SA -173.4(8) . . . . ?
N1SB C1SA C1SB N1SA -5.4(11) . . . . ?
C2SB C1SA C1SB N1SA -12.0(9) . . . . ?
N1SB C3SA C1SB O1SA 10(5) . . . . ?
C3SB C3SA C1SB O1SA 178(2) . . . . ?
N1SA C3SA C1SB O1SA -10.4(16) . . . . ?
C2SB C3SA C1SB O1SA 4(2) . . . . ?
C3SB C3SA C1SB N1SB 168(5) . . . . ?
N1SA C3SA C1SB N1SB -20(5) . . . . ?
C2SB C3SA C1SB N1SB -6(5) . . . . ?
N1SB C3SA C1SB C1SA 19(5) . . . . ?
C3SB C3SA C1SB C1SA -172.8(16) . . . . ?
N1SA C3SA C1SB C1SA -1.5(5) . . . . ?
C2SB C3SA C1SB C1SA 13.0(14) . . . . ?
N1SB C3SA C1SB N1SA 20(5) . . . . ?
C3SB C3SA C1SB N1SA -171.3(16) . . . . ?
C2SB C3SA C1SB N1SA 14.4(12) . . . . ?
C2SB N1SA C1SB O1SA 125(3) . . . . ?
N1SB N1SA C1SB O1SA 166(2) . . . . ?
C1SA N1SA C1SB O1SA -4.9(6) . . . . ?
C3SA N1SA C1SB O1SA 173.0(11) . . . . ?
C2SB N1SA C1SB N1SB -41(3) . . . . ?
C1SA N1SA C1SB N1SB -170.9(19) . . . . ?
C3SA N1SA C1SB N1SB 6.9(18) . . . . ?
C2SB N1SA C1SB C1SA 130(3) . . . . ?
N1SB N1SA C1SB C1SA 170.9(19) . . . . ?
C3SA N1SA C1SB C1SA 177.8(8) . . . . ?
C2SB N1SA C1SB C3SA -48(3) . . . . ?
N1SB N1SA C1SB C3SA -6.9(18) . . . . ?
C1SA N1SA C1SB C3SA -177.8(8) . . . . ?
N1SB N1SA C2SB C2SA 149.6(19) . . . . ?
C1SA N1SA C2SB C2SA -92(3) . . . . ?
C3SA N1SA C2SB C2SA 135(2) . . . . ?
C1SB N1SA C2SB C2SA 176.0(9) . . . . ?
C1SA N1SA C2SB N1SB 118(3) . . . . ?
C2SA N1SA C2SB N1SB -149.6(19) . . . . ?
C3SA N1SA C2SB N1SB -14.6(12) . . . . ?
C1SB N1SA C2SB N1SB 26(2) . . . . ?
N1SB N1SA C2SB C3SA 14.6(11) . . . . ?
C1SA N1SA C2SB C3SA 133(3) . . . . ?
C2SA N1SA C2SB C3SA -135(2) . . . . ?
C1SB N1SA C2SB C3SA 41(2) . . . . ?
N1SB N1SA C2SB C1SA -118(3) . . . . ?
C2SA N1SA C2SB C1SA 92(3) . . . . ?
C3SA N1SA C2SB C1SA -133(3) . . . . ?
C1SB N1SA C2SB C1SA -92(3) . . . . ?
N1SA C2SA C2SB N1SB 37(3) . . . . ?
N1SA C2SA C2SB C3SA 67(4) . . . . ?
N1SA C2SA C2SB C1SA -26.9(17) . . . . ?
C3SA N1SB C2SB N1SA 139(4) . . . . ?
C1SB N1SB C2SB N1SA -36(3) . . . . ?
C3SB N1SB C2SB N1SA 144(2) . . . . ?
C1SA N1SB C2SB N1SA -25.6(16) . . . . ?
C3SA N1SB C2SB C2SA 88(5) . . . . ?
N1SA N1SB C2SB C2SA -51(4) . . . . ?
C1SB N1SB C2SB C2SA -87(5) . . . . ?
C3SB N1SB C2SB C2SA 93(5) . . . . ?
C1SA N1SB C2SB C2SA -76(4) . . . . ?
N1SA N1SB C2SB C3SA -139(4) . . . . ?
C1SB N1SB C2SB C3SA -175(4) . . . . ?
C3SB N1SB C2SB C3SA 4.9(18) . . . . ?
C1SA N1SB C2SB C3SA -165(3) . . . . ?
C3SA N1SB C2SB C1SA 165(3) . . . . ?
N1SA N1SB C2SB C1SA 25.6(16) . . . . ?
C1SB N1SB C2SB C1SA -10(2) . . . . ?
C3SB N1SB C2SB C1SA 169.7(18) . . . . ?
N1SB C3SA C2SB N1SA -33(3) . . . . ?
C3SB C3SA C2SB N1SA 159(3) . . . . ?
C1SB C3SA C2SB N1SA -30(2) . . . . ?
N1SB C3SA C2SB C2SA -114(5) . . . . ?
C3SB C3SA C2SB C2SA 77(6) . . . . ?
N1SA C3SA C2SB C2SA -81(5) . . . . ?
C1SB C3SA C2SB C2SA -111(4) . . . . ?
C3SB C3SA C2SB N1SB -168(4) . . . . ?
N1SA C3SA C2SB N1SB 33(3) . . . . ?
C1SB C3SA C2SB N1SB 3(3) . . . . ?
N1SB C3SA C2SB C1SA -14(3) . . . . ?
C3SB C3SA C2SB C1SA 178(3) . . . . ?
N1SA C3SA C2SB C1SA 19.1(12) . . . . ?
C1SB C3SA C2SB C1SA -10.9(11) . . . . ?
N1SA C3SA C3SB N1SB -150(11) . . . . ?
C2SB C3SA C3SB N1SB 160(7) . . . . ?
C1SB C3SA C3SB N1SB -10(5) . . . . ?
N1SA N1SB C3SB C3SA 12(4) . . . . ?
C1SB N1SB C3SB C3SA 167(7) . . . . ?
C2SB N1SB C3SB C3SA -13(5) . . . . ?
C1SA N1SB C3SB C3SA 93(11) . . . . ?
Y1 O2A C1A O1A -2.1(4) 2_767 . . . ?
Y1 O2A C1A C2A 178.2(2) 2_767 . . . ?
Y1 O1A C1A O2A -155.0(9) . . . . ?
Y1 O1A C1A O2A 1.8(3) 2_767 . . . ?
Y1 O1A C1A C2A 24.6(12) . . . . ?
Y1 O1A C1A C2A -178.6(3) 2_767 . . . ?
Y1 O1A C1A Y1 -156.8(10) . . . 2_767 ?
O2A C1A C2A C3A 27.3(5) . . . . ?
O1A C1A C2A C3A -152.3(3) . . . . ?
C1A C2A C3A C4A 176.4(3) . . . . ?
C2A C3A C4A C5A -167.0(4) . . . . ?
C3A C4A C5A C6A 176.7(3) . . . . ?
Y1 O3A C6A O4A 3.3(3) 2_666 . . . ?
Y1 O3A C6A C5A -174.2(3) 2_666 . . . ?
Y1 O4A C6A O3A 130.0(3) 1_554 . . . ?
Y1 O4A C6A O3A -3.4(3) 2_666 . . . ?
Y1 O4A C6A C5A -52.4(5) 1_554 . . . ?
Y1 O4A C6A C5A 174.1(3) 2_666 . . . ?
Y1 O4A C6A Y1 133.4(3) 1_554 . . 2_666 ?
C4A C5A C6A O3A 29.2(5) . . . . ?
C4A C5A C6A O4A -148.3(4) . . . . ?
Y1 O2B C1B O1B -9.5(5) 2_767 . . . ?
Y1 O2B C1B C2B 170.5(2) 2_767 . . . ?
Y1 O1B C1B O2B 40.5(5) . . . . ?
Y1 O1B C1B C2B -139.5(3) . . . . ?
O2B C1B C2B C3B 1.4(5) . . . . ?
O1B C1B C2B C3B -178.6(3) . . . . ?
C1B C2B C3B C3B -176.9(4) . . . 2_756 ?
